data_4313284
loop_
_publ_author_name
'Quan-Ming Wang'
'Thomas C. W. Mak'

_publ_section_title
;
 Assembly of Discrete, One-, Two-, and Three-Dimensional Silver(I)
 Supramolecular Complexes Containing Encapsulated Acetylide Dianion with
 Nitrogen-Donor Spacers
;
_journal_name_full 'Inorganic Chemistry'
_journal_page_first 1637
_journal_page_last 1643
_journal_paper_doi 10.1021/ic026019f
_journal_volume 42
_journal_year 2003
_chemical_formula_sum 'C24 H13 Ag6 F15 N2 O10'
_chemical_formula_weight 1421.58
_chemical_name_systematic
; 
 ? 
;
_space_group_IT_number 14
_symmetry_cell_setting monoclinic
_symmetry_space_group_name_Hall '-P 2ybc'
_symmetry_space_group_name_H-M 'P 1 21/c 1'
_atom_sites_solution_hydrogens geom
_atom_sites_solution_primary direct
_atom_sites_solution_secondary difmap
_audit_creation_method SHELXL-97
_cell_angle_alpha 90.00
_cell_angle_beta 100.2760(10)
_cell_angle_gamma 90.00
_cell_formula_units_Z 4
_cell_length_a 14.4014(5)
_cell_length_b 28.4257(11)
_cell_length_c 8.5790(3)
_cell_measurement_temperature 293(2)
_cell_volume 3455.7(2)
_computing_structure_refinement 'SHELXL-97 (Sheldrick, 1997)'
_computing_structure_solution 'SHELXS-97 (Sheldrick, 1990)'
_diffrn_ambient_temperature 293(2)
_diffrn_measured_fraction_theta_full 0.995
_diffrn_measured_fraction_theta_max 0.995
_diffrn_radiation_monochromator graphite
_diffrn_radiation_source 'fine-focus sealed tube'
_diffrn_radiation_type MoK\a
_diffrn_radiation_wavelength 0.71073
_diffrn_reflns_av_R_equivalents 0.0363
_diffrn_reflns_av_sigmaI/netI 0.0469
_diffrn_reflns_limit_h_max 19
_diffrn_reflns_limit_h_min -18
_diffrn_reflns_limit_k_max 37
_diffrn_reflns_limit_k_min -29
_diffrn_reflns_limit_l_max 11
_diffrn_reflns_limit_l_min -11
_diffrn_reflns_number 23113
_diffrn_reflns_theta_full 28.04
_diffrn_reflns_theta_max 28.04
_diffrn_reflns_theta_min 1.44
_exptl_absorpt_coefficient_mu 3.470
_exptl_absorpt_correction_T_max 1.0000
_exptl_absorpt_correction_T_min 0.5273
_exptl_absorpt_correction_type SADABS
_exptl_crystal_colour colorless
_exptl_crystal_density_diffrn 2.732
_exptl_crystal_density_method 'not measured'
_exptl_crystal_description prism
_exptl_crystal_F_000 2672
_exptl_crystal_size_max 0.40
_exptl_crystal_size_mid 0.20
_exptl_crystal_size_min 0.16
_refine_diff_density_max 0.905
_refine_diff_density_min -1.668
_refine_diff_density_rms 0.112
_refine_ls_extinction_method none
_refine_ls_goodness_of_fit_ref 0.931
_refine_ls_hydrogen_treatment mixed
_refine_ls_matrix_type full
_refine_ls_number_parameters 541
_refine_ls_number_reflns 8324
_refine_ls_number_restraints 0
_refine_ls_restrained_S_all 0.931
_refine_ls_R_factor_all 0.0596
_refine_ls_R_factor_gt 0.0340
_refine_ls_shift/su_max 0.002
_refine_ls_shift/su_mean 0.000
_refine_ls_structure_factor_coef Fsqd
_refine_ls_weighting_details 'calc w=1/[\s^2^(Fo^2^)+(0.0358P)^2^+0.0000P] where P=(Fo^2^+2Fc^2^)/3'
_refine_ls_weighting_scheme calc
_refine_ls_wR_factor_gt 0.0703
_refine_ls_wR_factor_ref 0.0773
_reflns_number_gt 5636
_reflns_number_total 8324
_reflns_threshold_expression >2sigma(I)
_cod_data_source_file ic026019fsi20021222_111119_3.cif
_cod_data_source_block complex3
_cod_depositor_comments
;
The following automatic conversions were performed:

'_symmetry_cell_setting' value 'Monoclinic' changed to 'monoclinic'
according to the built-in table from CIF Core dictionary named
'cif_core.dic' version 2.4.1 from 2010-06-29.

Automatic conversion script
Id: cif_fix_values 1646 2011-03-28 12:23:43Z adriana 
;
_cod_database_code 4313284

loop_
_symmetry_equiv_pos_as_xyz
'x, y, z'
'-x, y+1/2, -z+1/2'
'-x, -y, -z'
'x, -y-1/2, z-1/2'

loop_
_atom_site_label
_atom_site_type_symbol
_atom_site_fract_x
_atom_site_fract_y
_atom_site_fract_z
_atom_site_U_iso_or_equiv
_atom_site_adp_type
_atom_site_occupancy
_atom_site_symmetry_multiplicity
_atom_site_calc_flag
_atom_site_refinement_flags
_atom_site_disorder_assembly
_atom_site_disorder_group
Ag1 Ag 0.14330(3) 0.230864(13) -0.62271(4) 0.04653(11) Uani 1 1 d . . .
Ag2 Ag 0.17899(3) 0.171300(13) -0.28701(4) 0.04540(10) Uani 1 1 d . . .
Ag3 Ag 0.33365(3) 0.214897(14) -0.03806(5) 0.05229(12) Uani 1 1 d . . .
Ag4 Ag 0.35395(3) 0.189351(13) -0.39671(5) 0.04645(11) Uani 1 1 d . . .
Ag5 Ag 0.08512(3) 0.313463(13) -0.45938(4) 0.04600(10) Uani 1 1 d . . .
Ag6 Ag 0.26151(3) 0.343479(12) -0.25745(5) 0.04895(11) Uani 1 1 d . . .
C1 C 0.2370(3) 0.23553(15) -0.3685(5) 0.0354(10) Uani 1 1 d . . .
C2 C 0.2247(3) 0.27807(15) -0.3622(5) 0.0354(10) Uani 1 1 d . . .
O11 O 0.0214(2) 0.26615(15) -0.8038(4) 0.0655(11) Uani 1 1 d . . .
O12 O -0.0489(2) 0.30927(13) -0.6449(4) 0.0605(10) Uani 1 1 d . . .
O21 O -0.0251(2) 0.34807(14) -0.2959(4) 0.0606(10) Uani 1 1 d . . .
O22 O 0.0811(2) 0.34365(12) -0.0746(4) 0.0526(9) Uani 1 1 d . . .
O31 O 0.3696(3) 0.13594(12) -0.0218(4) 0.0577(10) Uani 1 1 d . . .
O32 O 0.4126(3) 0.12461(12) -0.2567(4) 0.0560(9) Uani 1 1 d . . .
O41 O 0.4635(3) 0.18397(13) -0.5578(5) 0.0621(10) Uani 1 1 d . . .
O42 O 0.4568(2) 0.25752(13) -0.6468(4) 0.0585(10) Uani 1 1 d . . .
O51 O 0.1656(3) 0.09848(12) -0.2245(5) 0.0653(11) Uani 1 1 d . . .
O52 O 0.1087(4) 0.10585(15) -0.0014(6) 0.1091(19) Uani 1 1 d . . .
C11 C -0.0461(3) 0.28603(17) -0.7635(6) 0.0394(11) Uani 1 1 d . . .
C12 C -0.1396(4) 0.2823(2) -0.8823(6) 0.0538(14) Uani 1 1 d . . .
C21 C 0.0087(3) 0.35887(17) -0.1594(6) 0.0436(11) Uani 1 1 d . . .
C22 C -0.0437(4) 0.3973(2) -0.0845(8) 0.0681(17) Uani 1 1 d . . .
C31 C 0.4018(3) 0.11341(17) -0.1214(6) 0.0442(12) Uani 1 1 d . . .
C32 C 0.4342(5) 0.0636(2) -0.0737(7) 0.0705(18) Uani 1 1 d . . .
C41 C 0.4894(3) 0.21720(18) -0.6294(6) 0.0425(11) Uani 1 1 d . . .
C42 C 0.5751(4) 0.2080(2) -0.7080(7) 0.0578(15) Uani 1 1 d . . .
C51 C 0.1360(4) 0.08446(18) -0.1089(7) 0.0536(14) Uani 1 1 d . . .
C52 C 0.1286(6) 0.0314(2) -0.0928(9) 0.082(2) Uani 1 1 d . . .
F11 F -0.1285(3) 0.28939(17) -1.0299(4) 0.0987(13) Uani 1 1 d . . .
F12 F -0.2042(2) 0.30994(17) -0.8532(5) 0.125(2) Uani 1 1 d . . .
F13 F -0.1738(3) 0.23939(15) -0.8840(5) 0.1094(15) Uani 1 1 d . . .
F21 F -0.1320(3) 0.40244(18) -0.1522(5) 0.1234(18) Uani 1 1 d . . .
F22 F -0.0018(4) 0.43815(15) -0.0877(7) 0.1336(19) Uani 1 1 d . . .
F23 F -0.0443(3) 0.38979(16) 0.0686(5) 0.1026(14) Uani 1 1 d . . .
F31 F 0.3728(4) 0.04067(13) -0.0057(5) 0.1125(15) Uani 1 1 d . . .
F32 F 0.4508(4) 0.03730(14) -0.1874(5) 0.144(2) Uani 1 1 d . . .
F33 F 0.5096(3) 0.06437(15) 0.0369(6) 0.1269(18) Uani 1 1 d . . .
F41 F 0.6457(6) 0.1961(8) -0.6079(13) 0.123(5) Uani 0.65 1 d P . .
F42 F 0.5982(10) 0.2433(4) -0.789(2) 0.112(4) Uani 0.65 1 d P . .
F43 F 0.5589(10) 0.1723(7) -0.805(3) 0.155(5) Uani 0.65 1 d P . .
F41' F 0.6459(11) 0.2413(10) -0.651(4) 0.112(5) Uani 0.35 1 d P . .
F42' F 0.5601(14) 0.2142(12) -0.8536(16) 0.091(6) Uani 0.35 1 d P . .
F43' F 0.6171(18) 0.1691(8) -0.678(3) 0.090(6) Uani 0.35 1 d P . .
F51 F 0.0412(4) 0.01811(18) -0.1488(8) 0.160(2) Uani 1 1 d . . .
F52 F 0.1457(5) 0.01646(15) 0.0490(6) 0.167(3) Uani 1 1 d . . .
F53 F 0.1800(4) 0.00708(13) -0.1711(7) 0.143(2) Uani 1 1 d . . .
N1 N 0.2967(3) 0.40866(13) -0.1375(5) 0.0429(9) Uani 1 1 d . . .
N2 N 0.1868(3) 0.63099(18) -0.4916(6) 0.0651(14) Uani 1 1 d . . .
H2A H 0.1473 0.6414 -0.5712 0.078 Uiso 1 1 calc R . .
C011 C 0.3737(4) 0.43193(18) -0.1617(6) 0.0512(13) Uani 1 1 d . . .
H01A H 0.4170 0.4166 -0.2123 0.061 Uiso 1 1 calc R . .
C012 C 0.3906(3) 0.47779(16) -0.1140(6) 0.0464(12) Uani 1 1 d . . .
H01B H 0.4444 0.4929 -0.1350 0.056 Uiso 1 1 calc R . .
C013 C 0.3303(4) 0.50174(16) -0.0365(5) 0.0419(11) Uani 1 1 d . . .
C014 C 0.2532(4) 0.47691(18) -0.0079(7) 0.0614(15) Uani 1 1 d . . .
H01C H 0.2103 0.4911 0.0464 0.074 Uiso 1 1 calc R . .
C015 C 0.2389(4) 0.43076(19) -0.0596(7) 0.0629(16) Uani 1 1 d . . .
H01D H 0.1862 0.4148 -0.0383 0.076 Uiso 1 1 calc R . .
C016 C 0.3479(4) 0.55200(16) 0.0206(6) 0.0500(13) Uani 1 1 d . . .
H01E H 0.2896 0.5644 0.0458 0.060 Uiso 1 1 calc R . .
H01F H 0.3939 0.5515 0.1180 0.060 Uiso 1 1 calc R . .
C021 C 0.2744(4) 0.6483(3) -0.4659(8) 0.086(2) Uani 1 1 d . . .
H02A H 0.2925 0.6705 -0.5343 0.104 Uiso 1 1 calc R . .
C022 C 0.3368(4) 0.6329(2) -0.3373(8) 0.0679(17) Uani 1 1 d . . .
H02B H 0.3977 0.6451 -0.3177 0.081 Uiso 1 1 calc R . .
C023 C 0.3114(3) 0.59943(16) -0.2355(6) 0.0462(12) Uani 1 1 d . . .
C024 C 0.2204(4) 0.58222(18) -0.2703(7) 0.0544(14) Uani 1 1 d . . .
H02C H 0.2009 0.5594 -0.2054 0.065 Uiso 1 1 calc R . .
C025 C 0.1578(4) 0.5985(2) -0.4007(7) 0.0601(15) Uani 1 1 d . . .
H02D H 0.0966 0.5868 -0.4239 0.072 Uiso 1 1 calc R . .
C026 C 0.3823(4) 0.58540(16) -0.0930(6) 0.0517(14) Uani 1 1 d . . .
H02E H 0.4050 0.6137 -0.0354 0.062 Uiso 1 1 calc R . .
H02F H 0.4357 0.5710 -0.1293 0.062 Uiso 1 1 calc R . .

loop_
_atom_site_aniso_label
_atom_site_aniso_U_11
_atom_site_aniso_U_22
_atom_site_aniso_U_33
_atom_site_aniso_U_23
_atom_site_aniso_U_13
_atom_site_aniso_U_12
Ag1 0.0546(2) 0.0409(2) 0.0394(2) -0.00388(16) -0.00412(17) -0.00449(18)
Ag2 0.0531(2) 0.03617(19) 0.0470(2) 0.00437(16) 0.00925(17) -0.01134(17)
Ag3 0.0488(2) 0.0433(2) 0.0698(3) -0.01510(19) 0.0241(2) 0.00192(19)
Ag4 0.0478(2) 0.0411(2) 0.0530(2) 0.00616(17) 0.01583(18) 0.01194(17)
Ag5 0.0452(2) 0.0496(2) 0.0395(2) -0.00105(17) -0.00240(16) 0.01156(18)
Ag6 0.0532(2) 0.03074(18) 0.0604(3) -0.00507(17) 0.00318(19) -0.00732(17)
C1 0.033(2) 0.036(2) 0.035(2) -0.0031(19) -0.0009(19) -0.002(2)
C2 0.037(2) 0.030(2) 0.039(3) 0.0017(19) 0.006(2) 0.001(2)
O11 0.046(2) 0.092(3) 0.054(2) -0.021(2) -0.0035(18) 0.021(2)
O12 0.051(2) 0.073(3) 0.052(2) -0.019(2) -0.0078(18) 0.018(2)
O21 0.052(2) 0.085(3) 0.044(2) 0.0000(19) 0.0045(18) 0.024(2)
O22 0.049(2) 0.052(2) 0.052(2) -0.0038(17) -0.0037(17) 0.0149(18)
O31 0.080(3) 0.043(2) 0.055(2) 0.0001(17) 0.026(2) 0.0110(19)
O32 0.069(2) 0.046(2) 0.057(2) 0.0159(17) 0.0217(19) 0.0182(18)
O41 0.070(3) 0.050(2) 0.076(3) 0.009(2) 0.041(2) 0.009(2)
O42 0.046(2) 0.063(2) 0.069(3) 0.021(2) 0.0171(18) 0.0134(19)
O51 0.088(3) 0.044(2) 0.066(3) 0.0150(19) 0.020(2) -0.013(2)
O52 0.185(6) 0.051(3) 0.110(4) -0.005(3) 0.078(4) 0.010(3)
C11 0.034(2) 0.043(3) 0.040(3) 0.003(2) 0.003(2) 0.003(2)
C12 0.042(3) 0.065(4) 0.050(3) -0.018(3) -0.002(2) 0.008(3)
C21 0.043(3) 0.045(3) 0.045(3) 0.007(2) 0.015(2) 0.007(2)
C22 0.062(4) 0.077(5) 0.067(4) 0.000(3) 0.014(3) 0.025(4)
C31 0.047(3) 0.038(3) 0.048(3) 0.004(2) 0.010(2) 0.000(2)
C32 0.111(6) 0.048(3) 0.056(4) 0.018(3) 0.023(4) 0.022(4)
C41 0.035(3) 0.054(3) 0.037(3) 0.002(2) 0.001(2) 0.002(2)
C42 0.042(3) 0.075(4) 0.058(4) 0.016(3) 0.015(3) 0.009(3)
C51 0.062(3) 0.035(3) 0.064(4) 0.003(3) 0.010(3) 0.000(3)
C52 0.127(6) 0.044(4) 0.089(5) -0.001(4) 0.055(5) -0.021(4)
F11 0.075(2) 0.158(4) 0.054(2) 0.007(2) -0.0143(19) 0.001(3)
F12 0.047(2) 0.169(4) 0.139(4) -0.089(3) -0.034(2) 0.052(3)
F13 0.082(3) 0.092(3) 0.137(4) -0.006(3) -0.029(3) -0.038(2)
F21 0.081(3) 0.174(5) 0.108(3) -0.031(3) -0.002(2) 0.081(3)
F22 0.150(4) 0.057(3) 0.206(6) -0.011(3) 0.065(4) 0.026(3)
F23 0.114(3) 0.129(4) 0.070(3) -0.019(2) 0.031(2) 0.039(3)
F31 0.169(4) 0.056(2) 0.124(4) 0.030(2) 0.056(3) -0.007(3)
F32 0.305(7) 0.061(2) 0.083(3) 0.017(2) 0.081(4) 0.082(4)
F33 0.124(4) 0.090(3) 0.150(4) 0.035(3) -0.020(3) 0.039(3)
F41 0.036(4) 0.239(17) 0.091(7) 0.034(9) 0.001(4) 0.028(8)
F42 0.098(8) 0.120(8) 0.139(11) 0.046(7) 0.073(8) 0.015(6)
F43 0.114(9) 0.198(12) 0.175(12) -0.130(11) 0.084(9) -0.047(9)
F41' 0.043(7) 0.161(18) 0.139(17) -0.015(13) 0.036(9) -0.029(10)
F42' 0.071(11) 0.172(19) 0.035(6) 0.020(10) 0.021(6) 0.047(13)
F43' 0.085(14) 0.084(11) 0.114(17) 0.037(10) 0.053(11) 0.046(10)
F51 0.159(5) 0.097(4) 0.232(7) -0.016(4) 0.052(5) -0.072(4)
F52 0.332(9) 0.066(3) 0.116(4) 0.045(3) 0.077(5) 0.021(4)
F53 0.234(6) 0.046(2) 0.187(5) -0.006(3) 0.137(5) 0.005(3)
N1 0.047(2) 0.033(2) 0.049(2) -0.0019(18) 0.0082(19) -0.0043(19)
N2 0.056(3) 0.083(4) 0.054(3) 0.012(3) 0.005(2) 0.034(3)
C011 0.047(3) 0.047(3) 0.063(3) -0.019(3) 0.017(3) -0.004(2)
C012 0.046(3) 0.037(3) 0.058(3) -0.012(2) 0.013(2) -0.010(2)
C013 0.054(3) 0.036(2) 0.033(3) -0.002(2) 0.001(2) 0.004(2)
C014 0.071(4) 0.046(3) 0.077(4) -0.006(3) 0.040(3) 0.009(3)
C015 0.060(4) 0.046(3) 0.089(4) 0.000(3) 0.032(3) -0.011(3)
C016 0.060(3) 0.042(3) 0.043(3) -0.014(2) -0.001(2) 0.005(3)
C021 0.059(4) 0.115(6) 0.092(5) 0.052(4) 0.031(4) 0.032(4)
C022 0.035(3) 0.075(4) 0.093(5) 0.026(4) 0.011(3) 0.009(3)
C023 0.044(3) 0.032(2) 0.060(3) -0.005(2) 0.002(2) 0.011(2)
C024 0.052(3) 0.039(3) 0.067(4) 0.004(3) -0.003(3) -0.002(3)
C025 0.048(3) 0.056(3) 0.071(4) -0.008(3) -0.005(3) 0.010(3)
C026 0.057(3) 0.031(2) 0.059(3) -0.005(2) -0.012(3) -0.004(2)

loop_
_atom_type_symbol
_atom_type_description
_atom_type_scat_dispersion_real
_atom_type_scat_dispersion_imag
_atom_type_scat_source
C C 0.0033 0.0016 'International Tables Vol C Tables 4.2.6.8 and 6.1.1.4'
H H 0.0000 0.0000 'International Tables Vol C Tables 4.2.6.8 and 6.1.1.4'
N N 0.0061 0.0033 'International Tables Vol C Tables 4.2.6.8 and 6.1.1.4'
O O 0.0106 0.0060 'International Tables Vol C Tables 4.2.6.8 and 6.1.1.4'
F F 0.0171 0.0103 'International Tables Vol C Tables 4.2.6.8 and 6.1.1.4'
Ag Ag -0.8971 1.1015 'International Tables Vol C Tables 4.2.6.8 and 6.1.1.4'

loop_
_geom_angle_atom_site_label_1
_geom_angle_atom_site_label_2
_geom_angle_atom_site_label_3
_geom_angle
_geom_angle_site_symmetry_1
_geom_angle_site_symmetry_3
_geom_angle_publ_flag
O11 Ag1 C1 145.56(14) . . ?
O11 Ag1 O22 103.65(13) . 4_565 ?
C1 Ag1 O22 93.49(13) . 4_565 ?
O11 Ag1 C2 84.66(13) . 4_565 ?
C1 Ag1 C2 118.78(14) . 4_565 ?
O22 Ag1 C2 107.11(13) 4_565 4_565 ?
O11 Ag1 C2 119.98(13) . . ?
C1 Ag1 C2 27.06(13) . . ?
O22 Ag1 C2 115.10(12) 4_565 . ?
C2 Ag1 C2 121.55(15) 4_565 . ?
O11 Ag1 Ag5 74.38(9) . . ?
C1 Ag1 Ag5 71.19(11) . . ?
O22 Ag1 Ag5 118.97(9) 4_565 . ?
C2 Ag1 Ag5 132.50(9) 4_565 . ?
C2 Ag1 Ag5 47.38(9) . . ?
O11 Ag1 Ag6 116.38(9) . 4_565 ?
C1 Ag1 Ag6 97.07(11) . 4_565 ?
O22 Ag1 Ag6 72.64(9) 4_565 4_565 ?
C2 Ag1 Ag6 42.49(10) 4_565 4_565 ?
C2 Ag1 Ag6 117.89(9) . 4_565 ?
Ag5 Ag1 Ag6 163.182(18) . 4_565 ?
O11 Ag1 Ag3 117.72(11) . 4_565 ?
C1 Ag1 Ag3 54.65(11) . 4_565 ?
O22 Ag1 Ag3 138.37(8) 4_565 4_565 ?
C2 Ag1 Ag3 74.07(10) 4_565 4_565 ?
C2 Ag1 Ag3 47.50(9) . 4_565 ?
Ag5 Ag1 Ag3 78.866(14) . 4_565 ?
Ag6 Ag1 Ag3 84.511(15) 4_565 4_565 ?
O11 Ag1 Ag5 61.05(9) . 4_565 ?
C1 Ag1 Ag5 153.32(11) . 4_565 ?
O22 Ag1 Ag5 75.69(8) 4_565 4_565 ?
C2 Ag1 Ag5 45.76(10) 4_565 4_565 ?
C2 Ag1 Ag5 166.95(9) . 4_565 ?
Ag5 Ag1 Ag5 135.408(17) . 4_565 ?
Ag6 Ag1 Ag5 56.574(12) 4_565 4_565 ?
Ag3 Ag1 Ag5 119.641(17) 4_565 4_565 ?
O11 Ag1 Ag2 59.88(10) . 4_565 ?
C1 Ag1 Ag2 104.39(11) . 4_565 ?
O22 Ag1 Ag2 161.97(8) 4_565 4_565 ?
C2 Ag1 Ag2 66.37(9) 4_565 4_565 ?
C2 Ag1 Ag2 81.49(9) . 4_565 ?
Ag5 Ag1 Ag2 66.214(13) . 4_565 ?
Ag6 Ag1 Ag2 106.813(15) 4_565 4_565 ?
Ag3 Ag1 Ag2 57.926(12) 4_565 4_565 ?
Ag5 Ag1 Ag2 88.910(13) 4_565 4_565 ?
O11 Ag1 Ag2 140.97(10) . . ?
C1 Ag1 Ag2 41.10(11) . . ?
O22 Ag1 Ag2 52.63(8) 4_565 . ?
C2 Ag1 Ag2 128.94(10) 4_565 . ?
C2 Ag1 Ag2 63.52(9) . . ?
Ag5 Ag1 Ag2 90.404(14) . . ?
Ag6 Ag1 Ag2 87.989(14) 4_565 . ?
Ag3 Ag1 Ag2 93.259(13) 4_565 . ?
Ag5 Ag1 Ag2 125.016(15) 4_565 . ?
Ag2 Ag1 Ag2 144.850(16) 4_565 . ?
O51 Ag2 C1 160.56(16) . . ?
O51 Ag2 Ag4 111.95(12) . . ?
C1 Ag2 Ag4 48.61(12) . . ?
O51 Ag2 Ag3 107.56(11) . . ?
C1 Ag2 Ag3 67.09(11) . . ?
Ag4 Ag2 Ag3 65.592(14) . . ?
O51 Ag2 Ag1 134.12(11) . 4_566 ?
C1 Ag2 Ag1 60.85(12) . 4_566 ?
Ag4 Ag2 Ag1 101.950(15) . 4_566 ?
Ag3 Ag2 Ag1 59.650(12) . 4_566 ?
O51 Ag2 Ag1 134.65(11) . . ?
C1 Ag2 Ag1 45.40(11) . . ?
Ag4 Ag2 Ag1 68.516(13) . . ?
Ag3 Ag2 Ag1 112.453(15) . . ?
Ag1 Ag2 Ag1 85.773(10) 4_566 . ?
O51 Ag2 Ag5 81.27(11) . 4_566 ?
C1 Ag2 Ag5 113.32(12) . 4_566 ?
Ag4 Ag2 Ag5 139.005(16) . 4_566 ?
Ag3 Ag2 Ag5 73.442(13) . 4_566 ?
Ag1 Ag2 Ag5 53.052(11) 4_566 4_566 ?
Ag1 Ag2 Ag5 129.865(16) . 4_566 ?
O42 Ag3 O31 100.16(13) 4_566 . ?
O42 Ag3 C2 151.73(13) 4_566 4_566 ?
O31 Ag3 C2 102.18(14) . 4_566 ?
O42 Ag3 C1 125.07(13) 4_566 4_566 ?
O31 Ag3 C1 129.17(13) . 4_566 ?
C2 Ag3 C1 28.03(13) 4_566 4_566 ?
O42 Ag3 Ag4 79.94(9) 4_566 4_566 ?
O31 Ag3 Ag4 149.68(9) . 4_566 ?
C2 Ag3 Ag4 72.02(10) 4_566 4_566 ?
C1 Ag3 Ag4 45.51(10) 4_566 4_566 ?
O42 Ag3 Ag2 112.05(9) 4_566 . ?
O31 Ag3 Ag2 77.02(10) . . ?
C2 Ag3 Ag2 89.80(10) 4_566 . ?
C1 Ag3 Ag2 102.37(9) 4_566 . ?
Ag4 Ag3 Ag2 131.451(17) 4_566 . ?
O42 Ag3 Ag1 116.73(10) 4_566 4_566 ?
O31 Ag3 Ag1 132.51(10) . 4_566 ?
C2 Ag3 Ag1 56.78(11) 4_566 4_566 ?
C1 Ag3 Ag1 47.61(9) 4_566 4_566 ?
Ag4 Ag3 Ag1 70.152(13) 4_566 4_566 ?
Ag2 Ag3 Ag1 62.425(13) . 4_566 ?
O42 Ag3 Ag4 58.58(9) 4_566 . ?
O31 Ag3 Ag4 77.32(9) . . ?
C2 Ag3 Ag4 144.00(11) 4_566 . ?
C1 Ag3 Ag4 143.56(9) 4_566 . ?
Ag4 Ag3 Ag4 125.187(17) 4_566 . ?
Ag2 Ag3 Ag4 54.650(12) . . ?
Ag1 Ag3 Ag4 96.590(15) 4_566 . ?
O42 Ag3 Ag6 148.56(10) 4_566 4_566 ?
O31 Ag3 Ag6 63.56(9) . 4_566 ?
C2 Ag3 Ag6 40.09(10) 4_566 4_566 ?
C1 Ag3 Ag6 65.65(10) 4_566 4_566 ?
Ag4 Ag3 Ag6 100.771(15) 4_566 4_566 ?
Ag2 Ag3 Ag6 91.216(14) . 4_566 ?
Ag1 Ag3 Ag6 92.362(14) 4_566 4_566 ?
Ag4 Ag3 Ag6 133.509(16) . 4_566 ?
C1 Ag4 O32 130.45(15) . . ?
C1 Ag4 O41 137.62(15) . . ?
O32 Ag4 O41 91.92(13) . . ?
C1 Ag4 Ag2 48.34(12) . . ?
O32 Ag4 Ag2 87.01(9) . . ?
O41 Ag4 Ag2 157.45(10) . . ?
C1 Ag4 Ag3 58.20(12) . 4_565 ?
O32 Ag4 Ag3 162.88(10) . 4_565 ?
O41 Ag4 Ag3 80.95(9) . 4_565 ?
Ag2 Ag4 Ag3 105.514(15) . 4_565 ?
C1 Ag4 Ag3 63.61(11) . . ?
O32 Ag4 Ag3 76.53(9) . . ?
O41 Ag4 Ag3 141.59(11) . . ?
Ag2 Ag4 Ag3 59.758(12) . . ?
Ag3 Ag4 Ag3 99.436(13) 4_565 . ?
C1 Ag4 Ag6 94.85(11) . 4_565 ?
O32 Ag4 Ag6 108.53(9) . 4_565 ?
O41 Ag4 Ag6 67.49(10) . 4_565 ?
Ag2 Ag4 Ag6 91.494(15) . 4_565 ?
Ag3 Ag4 Ag6 83.208(14) 4_565 4_565 ?
Ag3 Ag4 Ag6 150.919(17) . 4_565 ?
C2 Ag5 O12 144.99(14) . . ?
C2 Ag5 O52 110.21(19) . 4_565 ?
O12 Ag5 O52 94.09(18) . 4_565 ?
C2 Ag5 O21 125.30(14) . . ?
O12 Ag5 O21 82.46(12) . . ?
O52 Ag5 O21 79.97(16) 4_565 . ?
C2 Ag5 Ag1 60.70(11) . . ?
O12 Ag5 Ag1 84.43(9) . . ?
O52 Ag5 Ag1 130.19(13) 4_565 . ?
O21 Ag5 Ag1 147.94(10) . . ?
C2 Ag5 Ag6 45.19(11) . . ?
O12 Ag5 Ag6 164.83(10) . . ?
O52 Ag5 Ag6 70.98(15) 4_565 . ?
O21 Ag5 Ag6 97.11(9) . . ?
Ag1 Ag5 Ag6 102.936(15) . . ?
C2 Ag5 Ag1 53.70(11) . 4_566 ?
O12 Ag5 Ag1 132.80(11) . 4_566 ?
O52 Ag5 Ag1 120.78(14) 4_565 4_566 ?
O21 Ag5 Ag1 74.49(8) . 4_566 ?
Ag1 Ag5 Ag1 93.811(12) . 4_566 ?
Ag6 Ag5 Ag1 60.698(12) . 4_566 ?
C2 Ag5 Ag2 84.38(11) . 4_565 ?
O12 Ag5 Ag2 80.74(10) . 4_565 ?
O52 Ag5 Ag2 69.87(12) 4_565 4_565 ?
O21 Ag5 Ag2 144.07(9) . 4_565 ?
Ag1 Ag5 Ag2 60.733(12) . 4_565 ?
Ag6 Ag5 Ag2 91.218(15) . 4_565 ?
Ag1 Ag5 Ag2 138.082(16) 4_566 4_565 ?
C2 Ag6 N1 176.51(16) . . ?
C2 Ag6 Ag5 50.34(12) . . ?
N1 Ag6 Ag5 129.98(11) . . ?
C2 Ag6 Ag1 55.55(12) . 4_566 ?
N1 Ag6 Ag1 121.08(11) . 4_566 ?
Ag5 Ag6 Ag1 62.728(13) . 4_566 ?
C2 Ag6 Ag3 46.88(12) . 4_565 ?
N1 Ag6 Ag3 136.17(11) . 4_565 ?
Ag5 Ag6 Ag3 76.777(13) . 4_565 ?
Ag1 Ag6 Ag3 101.541(14) 4_566 4_565 ?
C2 Ag6 Ag4 100.46(12) . 4_566 ?
N1 Ag6 Ag4 76.75(10) . 4_566 ?
Ag5 Ag6 Ag4 129.595(16) . 4_566 ?
Ag1 Ag6 Ag4 66.876(12) 4_566 4_566 ?
Ag3 Ag6 Ag4 115.155(15) 4_565 4_566 ?
C2 C1 Ag2 138.5(4) . . ?
C2 C1 Ag4 135.9(4) . . ?
Ag2 C1 Ag4 83.05(15) . . ?
C2 C1 Ag1 91.9(3) . . ?
Ag2 C1 Ag1 93.50(15) . . ?
Ag4 C1 Ag1 100.91(17) . . ?
C2 C1 Ag3 65.5(3) . 4_565 ?
Ag2 C1 Ag3 155.4(2) . 4_565 ?
Ag4 C1 Ag3 76.29(13) . 4_565 ?
Ag1 C1 Ag3 77.74(13) . 4_565 ?
C1 C2 Ag6 150.4(4) . . ?
C1 C2 Ag5 123.1(4) . . ?
Ag6 C2 Ag5 84.47(15) . . ?
C1 C2 Ag3 86.5(3) . 4_565 ?
Ag6 C2 Ag3 93.03(16) . 4_565 ?
Ag5 C2 Ag3 111.85(18) . 4_565 ?
C1 C2 Ag1 91.6(3) . 4_566 ?
Ag6 C2 Ag1 81.96(15) . 4_566 ?
Ag5 C2 Ag1 80.54(14) . 4_566 ?
Ag3 C2 Ag1 166.3(2) 4_565 4_566 ?
C1 C2 Ag1 61.0(3) . . ?
Ag6 C2 Ag1 147.1(2) . . ?
Ag5 C2 Ag1 71.91(12) . . ?
Ag3 C2 Ag1 75.71(12) 4_565 . ?
Ag1 C2 Ag1 115.09(16) 4_566 . ?
C11 O11 Ag1 123.1(3) . . ?
C11 O12 Ag5 117.5(3) . . ?
C21 O21 Ag5 116.9(3) . . ?
C21 O22 Ag1 121.0(3) . 4_566 ?
C31 O31 Ag3 125.3(3) . . ?
C31 O32 Ag4 127.2(3) . . ?
C41 O41 Ag4 124.0(3) . . ?
C41 O42 Ag3 125.0(3) . 4_565 ?
C51 O51 Ag2 125.4(4) . . ?
C51 O52 Ag5 132.2(4) . 4_566 ?
O12 C11 O11 129.1(4) . . ?
O12 C11 C12 115.7(4) . . ?
O11 C11 C12 115.1(4) . . ?
F12 C12 F13 106.8(5) . . ?
F12 C12 F11 108.1(5) . . ?
F13 C12 F11 104.0(5) . . ?
F12 C12 C11 114.2(4) . . ?
F13 C12 C11 110.7(5) . . ?
F11 C12 C11 112.5(5) . . ?
O21 C21 O22 128.6(5) . . ?
O21 C21 C22 116.0(5) . . ?
O22 C21 C22 115.4(5) . . ?
F21 C22 F22 107.9(6) . . ?
F21 C22 F23 106.2(5) . . ?
F22 C22 F23 104.3(6) . . ?
F21 C22 C21 113.9(5) . . ?
F22 C22 C21 111.1(5) . . ?
F23 C22 C21 112.9(5) . . ?
O31 C31 O32 130.2(5) . . ?
O31 C31 C32 115.8(5) . . ?
O32 C31 C32 114.0(5) . . ?
F32 C32 F33 108.5(6) . . ?
F32 C32 F31 106.2(6) . . ?
F33 C32 F31 102.9(5) . . ?
F32 C32 C31 115.3(5) . . ?
F33 C32 C31 110.8(5) . . ?
F31 C32 C31 112.4(6) . . ?
O41 C41 O42 129.4(5) . . ?
O41 C41 C42 115.5(5) . . ?
O42 C41 C42 115.1(5) . . ?
F42' C42 F41 134.5(10) . . ?
F42' C42 F43' 108.7(12) . . ?
F41 C42 F43' 47.6(10) . . ?
F42' C42 F42 50.7(11) . . ?
F41 C42 F42 108.6(9) . . ?
F43' C42 F42 128.9(10) . . ?
F42' C42 F43 59.2(10) . . ?
F41 C42 F43 105.1(10) . . ?
F43' C42 F43 58.6(10) . . ?
F42 C42 F43 107.0(9) . . ?
F42' C42 F41' 103.9(13) . . ?
F41 C42 F41' 59.7(9) . . ?
F43' C42 F41' 103.0(12) . . ?
F42 C42 F41' 55.2(9) . . ?
F43 C42 F41' 141.0(8) . . ?
F42' C42 C41 114.2(8) . . ?
F41 C42 C41 111.3(7) . . ?
F43' C42 C41 117.0(9) . . ?
F42 C42 C41 113.9(6) . . ?
F43 C42 C41 110.4(6) . . ?
F41' C42 C41 108.6(8) . . ?
O51 C51 O52 131.1(5) . . ?
O51 C51 C52 116.1(5) . . ?
O52 C51 C52 112.7(5) . . ?
F52 C52 F53 106.8(7) . . ?
F52 C52 F51 105.2(6) . . ?
F53 C52 F51 104.8(7) . . ?
F52 C52 C51 114.5(6) . . ?
F53 C52 C51 115.5(6) . . ?
F51 C52 C51 109.3(7) . . ?
F43' F41 C42 66.7(11) . . ?
F43' F41 F41' 125.8(18) . . ?
C42 F41 F41' 66.1(9) . . ?
F42' F42 F41' 125.7(16) . . ?
F42' F42 C42 61.9(9) . . ?
F41' F42 C42 67.0(10) . . ?
F43' F43 F42' 107.9(13) . . ?
F43' F43 C42 58.9(8) . . ?
F42' F43 C42 57.8(8) . . ?
F42 F41' F41 106.0(14) . . ?
F42 F41' C42 57.7(8) . . ?
F41 F41' C42 54.2(8) . . ?
F42 F42' C42 67.4(11) . . ?
F42 F42' F43 125.9(16) . . ?
C42 F42' F43 63.0(9) . . ?
F41 F43' F43 126.7(18) . . ?
F41 F43' C42 65.8(12) . . ?
F43 F43' C42 62.5(9) . . ?
C015 N1 C011 117.3(4) . . ?
C015 N1 Ag6 122.8(3) . . ?
C011 N1 Ag6 119.1(3) . . ?
C025 N2 C021 123.2(5) . . ?
N1 C011 C012 122.0(5) . . ?
C013 C012 C011 121.5(5) . . ?
C012 C013 C014 115.8(4) . . ?
C012 C013 C016 122.9(5) . . ?
C014 C013 C016 121.3(5) . . ?
C013 C014 C015 120.4(5) . . ?
N1 C015 C014 122.8(5) . . ?
C026 C016 C013 116.1(4) . . ?
N2 C021 C022 118.8(6) . . ?
C021 C022 C023 121.3(5) . . ?
C024 C023 C022 117.1(5) . . ?
C024 C023 C026 124.3(5) . . ?
C022 C023 C026 118.6(5) . . ?
C023 C024 C025 120.8(5) . . ?
N2 C025 C024 118.7(5) . . ?
C023 C026 C016 116.1(4) . . ?

loop_
_geom_bond_atom_site_label_1
_geom_bond_atom_site_label_2
_geom_bond_distance
_geom_bond_site_symmetry_2
_geom_bond_publ_flag
Ag1 O11 2.352(3) . ?
Ag1 C1 2.355(4) . ?
Ag1 O22 2.364(3) 4_565 ?
Ag1 C2 2.554(4) 4_565 ?
Ag1 C2 2.690(4) . ?
Ag1 Ag5 2.9321(5) . ?
Ag1 Ag6 3.0663(6) 4_565 ?
Ag1 Ag3 3.1159(5) 4_565 ?
Ag1 Ag5 3.1254(5) 4_565 ?
Ag1 Ag2 3.2006(5) 4_565 ?
Ag1 Ag2 3.3011(5) . ?
Ag2 O51 2.156(3) . ?
Ag2 C1 2.174(4) . ?
Ag2 Ag4 2.8886(5) . ?
Ag2 Ag3 3.0596(5) . ?
Ag2 Ag1 3.2006(5) 4_566 ?
Ag2 Ag5 3.3573(6) 4_566 ?
Ag3 O42 2.286(4) 4_566 ?
Ag3 O31 2.302(3) . ?
Ag3 C2 2.371(4) 4_566 ?
Ag3 C1 2.601(4) 4_566 ?
Ag3 Ag4 2.9728(5) 4_566 ?
Ag3 Ag1 3.1159(5) 4_566 ?
Ag3 Ag4 3.2250(6) . ?
Ag3 Ag6 3.2434(6) 4_566 ?
Ag4 C1 2.183(4) . ?
Ag4 O32 2.276(3) . ?
Ag4 O41 2.281(4) . ?
Ag4 Ag3 2.9728(5) 4_565 ?
Ag4 Ag6 3.2789(6) 4_565 ?
Ag5 C2 2.270(4) . ?
Ag5 O12 2.275(3) . ?
Ag5 O52 2.356(4) 4_565 ?
Ag5 O21 2.499(4) . ?
Ag5 Ag6 2.9346(5) . ?
Ag5 Ag1 3.1254(5) 4_566 ?
Ag5 Ag2 3.3573(6) 4_565 ?
Ag6 C2 2.092(4) . ?
Ag6 N1 2.136(4) . ?
Ag6 Ag1 3.0663(6) 4_566 ?
Ag6 Ag3 3.2434(6) 4_565 ?
Ag6 Ag4 3.2789(6) 4_566 ?
C1 C2 1.225(6) . ?
C1 Ag3 2.601(4) 4_565 ?
C2 Ag3 2.371(4) 4_565 ?
C2 Ag1 2.554(4) 4_566 ?
O11 C11 1.225(6) . ?
O12 C11 1.220(6) . ?
O21 C21 1.224(6) . ?
O22 C21 1.238(5) . ?
O22 Ag1 2.364(3) 4_566 ?
O31 C31 1.223(6) . ?
O32 C31 1.241(6) . ?
O41 C41 1.221(6) . ?
O42 C41 1.237(6) . ?
O42 Ag3 2.286(4) 4_565 ?
O51 C51 1.214(6) . ?
O52 C51 1.227(7) . ?
O52 Ag5 2.356(4) 4_566 ?
C11 C12 1.541(6) . ?
C12 F12 1.277(6) . ?
C12 F13 1.314(7) . ?
C12 F11 1.320(6) . ?
C21 C22 1.533(8) . ?
C22 F21 1.308(7) . ?
C22 F22 1.311(8) . ?
C22 F23 1.332(7) . ?
C31 C32 1.523(7) . ?
C32 F32 1.285(7) . ?
C32 F33 1.309(7) . ?
C32 F31 1.316(7) . ?
C41 C42 1.531(7) . ?
C42 F42' 1.242(13) . ?
C42 F41 1.254(9) . ?
C42 F43' 1.263(15) . ?
C42 F42 1.299(10) . ?
C42 F43 1.308(10) . ?
C42 F41' 1.414(16) . ?
C51 C52 1.519(8) . ?
C52 F52 1.271(8) . ?
C52 F53 1.287(8) . ?
C52 F51 1.320(9) . ?
F41 F43' 1.02(2) . ?
F41 F41' 1.33(2) . ?
F42 F42' 1.09(2) . ?
F42 F41' 1.262(19) . ?
F43 F43' 1.258(19) . ?
F43 F42' 1.261(19) . ?
N1 C015 1.317(6) . ?
N1 C011 1.338(6) . ?
N2 C025 1.324(7) . ?
N2 C021 1.335(8) . ?
C011 C012 1.375(6) . ?
C012 C013 1.366(6) . ?
C013 C014 1.374(7) . ?
C013 C016 1.517(6) . ?
C014 C015 1.389(7) . ?
C016 C026 1.506(7) . ?
C021 C022 1.365(8) . ?
C022 C023 1.384(7) . ?
C023 C024 1.380(7) . ?
C023 C026 1.500(7) . ?
C024 C025 1.385(7) . ?
